data_7044109
loop_
_publ_author_name
'CANAC, Yves'
'Lugan, No\"el'
'Benaissa, Idir'
'Taakili, Rachid'

_publ_section_title
;
 A Convenient Access to N-Phosphonio-Substituted NHC Metal Complexes [M =
 Ag(I), Rh(I), Pd(II)]
;
_journal_name_full 'Dalton Trans.'
_journal_paper_doi 10.1039/C7DT02759A
_journal_year 2017
_chemical_formula_moiety 'C54 H58 Ag2 Br2 N4 O2 P2'
_chemical_formula_sum 'C54 H58 Ag2 Br2 N4 O2 P2'
_chemical_formula_weight 1232.52
_space_group_IT_number 14
_symmetry_cell_setting monoclinic
_symmetry_Int_Tables_number 14
_symmetry_space_group_name_Hall '-P 2ybc'
_symmetry_space_group_name_H-M 'P 1 21/c 1'
_atom_sites_solution_hydrogens geom
_audit_creation_date 2016-06-20T11:12:04-00:00
_audit_creation_method 'WinGX routine CIF_UPDATE'
_audit_update_record
;
2017-06-26 deposited with the CCDC.
2017-09-04 downloaded from the CCDC.
;
_cell_angle_alpha 90
_cell_angle_beta 93.3490(10)
_cell_angle_gamma 90
_cell_formula_units_Z 2
_cell_length_a 15.1723(2)
_cell_length_b 9.5115(2)
_cell_length_c 18.0882(3)
_cell_measurement_reflns_used 9999
_cell_measurement_temperature 100(2)
_cell_measurement_theta_max 36.29
_cell_measurement_theta_min 3.37
_cell_measurement_wavelength 0.71073
_cell_volume 2605.87(8)
_computing_structure_refinement 'SHELXL-2014/7 (Sheldrick, 2014)'
_diffrn_ambient_temperature 100(2)
_diffrn_measured_fraction_theta_full 0.997
_diffrn_measured_fraction_theta_max 0.997
_diffrn_measurement_device_type 'Bruker APEX II'
_diffrn_measurement_method 'phi and omega scans'
_diffrn_radiation_monochromator graphite
_diffrn_radiation_probe x-ray
_diffrn_radiation_source 'Incoatec I\mS Microsource '
_diffrn_radiation_type MoK\a
_diffrn_radiation_wavelength 0.71073
_diffrn_reflns_av_R_equivalents 0.0347
_diffrn_reflns_av_unetI/netI 0.0129
_diffrn_reflns_Laue_measured_fraction_full 0.997
_diffrn_reflns_Laue_measured_fraction_max 0.997
_diffrn_reflns_limit_h_max 18
_diffrn_reflns_limit_h_min -18
_diffrn_reflns_limit_k_max 11
_diffrn_reflns_limit_k_min -11
_diffrn_reflns_limit_l_max 22
_diffrn_reflns_limit_l_min -22
_diffrn_reflns_number 61683
_diffrn_reflns_point_group_measured_fraction_full 0.997
_diffrn_reflns_point_group_measured_fraction_max 0.997
_diffrn_reflns_theta_full 25.242
_diffrn_reflns_theta_max 26.372
_diffrn_reflns_theta_min 3.337
_diffrn_standards_decay_% 0
_diffrn_standards_interval_count 0
_diffrn_standards_number 0
_exptl_absorpt_coefficient_mu 2.39
_exptl_absorpt_correction_T_max 0.7462
_exptl_absorpt_correction_T_min 0.5561
_exptl_absorpt_correction_type multi-scan
_exptl_absorpt_process_details
;
'SADABS, Sheldrick, Bruker, 2000'
;
_exptl_crystal_colour colourless
_exptl_crystal_density_diffrn 1.571
_exptl_crystal_density_method 'not measured'
_exptl_crystal_description block
_exptl_crystal_F_000 1240
_exptl_crystal_size_max 0.15
_exptl_crystal_size_mid 0.08
_exptl_crystal_size_min 0.05
_refine_diff_density_max 1.119
_refine_diff_density_min -2.591
_refine_diff_density_rms 0.126
_refine_ls_extinction_method none
_refine_ls_goodness_of_fit_ref 1.058
_refine_ls_hydrogen_treatment constr
_refine_ls_matrix_type full
_refine_ls_number_parameters 301
_refine_ls_number_reflns 5321
_refine_ls_number_restraints 0
_refine_ls_restrained_S_all 1.058
_refine_ls_R_factor_all 0.0433
_refine_ls_R_factor_gt 0.0393
_refine_ls_shift/su_max 0.001
_refine_ls_shift/su_mean 0
_refine_ls_structure_factor_coef Fsqd
_refine_ls_weighting_details 'w=1/[\s^2^(Fo^2^)+(0.0638P)^2^+11.5166P] where P=(Fo^2^+2Fc^2^)/3'
_refine_ls_weighting_scheme calc
_refine_ls_wR_factor_gt 0.1164
_refine_ls_wR_factor_ref 0.1203
_reflns_Friedel_coverage 0
_reflns_number_gt 4867
_reflns_number_total 5321
_reflns_threshold_expression 'I > 2\s(I)'
_cod_data_source_file c7dt02759a2.cif
_cod_data_source_block 7prime
_cod_original_cell_volume 2605.88(8)
_cod_original_sg_symbol_H-M 'P 21/c'
_cod_database_code 7044109

loop_
_symmetry_equiv_pos_as_xyz
'x, y, z'
'-x, y+1/2, -z+1/2'
'-x, -y, -z'
'x, -y-1/2, z-1/2'

loop_
_atom_site_label
_atom_site_type_symbol
_atom_site_fract_x
_atom_site_fract_y
_atom_site_fract_z
_atom_site_U_iso_or_equiv
_atom_site_adp_type
_atom_site_occupancy
_atom_site_site_symmetry_order
_atom_site_calc_flag
_atom_site_refinement_flags_posn
_atom_site_refinement_flags_adp
C1 C 0.1902(2) -0.5661(4) 1.1495(2) 0.0159(7) Uani 1 1 d . .
C2 C 0.2937(2) -0.5668(4) 1.2455(2) 0.0206(8) Uani 1 1 d . .
H2 H 0.319 -0.5644 1.2936 0.025 Uiso 1 1 calc R U
C3 C 0.3362(2) -0.5782(4) 1.1826(2) 0.0204(8) Uani 1 1 d . .
H3 H 0.3969 -0.5854 1.1786 0.024 Uiso 1 1 calc R U
C4 C 0.2916(2) -0.5868(4) 1.04647(19) 0.0157(7) Uani 1 1 d . .
H4A H 0.2371 -0.6032 1.0171 0.019 Uiso 1 1 calc R U
H4B H 0.33 -0.6668 1.0398 0.019 Uiso 1 1 calc R U
C5 C 0.3356(2) -0.4554(4) 1.0181(2) 0.0165(7) Uani 1 1 d . .
H5A H 0.3929 -0.4426 1.0438 0.02 Uiso 1 1 calc R U
H5B H 0.2997 -0.3736 1.0272 0.02 Uiso 1 1 calc R U
C6 C 0.3464(3) -0.4714(4) 0.9346(2) 0.0180(7) Uani 1 1 d . .
H6A H 0.2885 -0.4701 0.9089 0.022 Uiso 1 1 calc R U
H6B H 0.373 -0.562 0.9254 0.022 Uiso 1 1 calc R U
C11 C 0.1343(2) -0.5483(4) 1.2744(2) 0.0173(7) Uani 1 1 d . .
C12 C 0.1078(3) -0.6694(4) 1.3109(2) 0.0221(8) Uani 1 1 d . .
C13 C 0.0395(3) -0.6549(5) 1.3589(2) 0.0280(9) Uani 1 1 d . .
H13 H 0.0218 -0.733 1.3851 0.034 Uiso 1 1 calc R U
C14 C -0.0023(3) -0.5280(6) 1.3685(2) 0.0302(10) Uani 1 1 d . .
C15 C 0.0274(3) -0.4087(5) 1.3318(2) 0.0267(9) Uani 1 1 d . .
H15 H 0 -0.3227 1.3389 0.032 Uiso 1 1 calc R U
C16 C 0.0967(3) -0.4160(4) 1.2851(2) 0.0206(8) Uani 1 1 d . .
C17 C 0.1519(3) -0.8090(5) 1.3005(3) 0.0327(10) Uani 1 1 d . .
H17A H 0.1585 -0.8249 1.2487 0.049 Uiso 1 1 calc R U
H17B H 0.1163 -0.8824 1.3198 0.049 Uiso 1 1 calc R U
H17C H 0.209 -0.8089 1.3264 0.049 Uiso 1 1 calc R U
C18 C -0.0788(3) -0.5170(8) 1.4180(3) 0.0474(14) Uani 1 1 d . .
H18A H -0.0785 -0.5966 1.4507 0.071 Uiso 1 1 calc R U
H18B H -0.1332 -0.5153 1.3882 0.071 Uiso 1 1 calc R U
H18C H -0.0734 -0.4322 1.4467 0.071 Uiso 1 1 calc R U
C19 C 0.1326(3) -0.2867(4) 1.2491(2) 0.0288(9) Uani 1 1 d . .
H19A H 0.1029 -0.2048 1.2663 0.043 Uiso 1 1 calc R U
H19B H 0.1229 -0.2939 1.1963 0.043 Uiso 1 1 calc R U
H19C H 0.1947 -0.279 1.2617 0.043 Uiso 1 1 calc R U
C21 C 0.3606(2) -0.1707(4) 0.91674(18) 0.0144(7) Uani 1 1 d . .
C22 C 0.4133(2) -0.0532(4) 0.9329(2) 0.0191(7) Uani 1 1 d . .
H22 H 0.4744 -0.0602 0.9318 0.023 Uiso 1 1 calc R U
C23 C 0.3749(3) 0.0745(4) 0.9505(2) 0.0250(8) Uani 1 1 d . .
H23 H 0.4101 0.1527 0.9613 0.03 Uiso 1 1 calc R U
C24 C 0.2838(3) 0.0841(4) 0.9521(2) 0.0252(9) Uani 1 1 d . .
H24 H 0.2581 0.1694 0.9637 0.03 Uiso 1 1 calc R U
C25 C 0.2305(3) -0.0325(4) 0.9364(2) 0.0204(8) Uani 1 1 d . .
H25 H 0.1695 -0.0252 0.9377 0.024 Uiso 1 1 calc R U
C26 C 0.2689(2) -0.1597(4) 0.91872(19) 0.0164(7) Uani 1 1 d . .
H26 H 0.2335 -0.2378 0.9082 0.02 Uiso 1 1 calc R U
C31 C 0.4027(3) -0.3546(4) 0.7968(2) 0.0213(8) Uani 1 1 d . .
C32 C 0.4467(4) -0.2568(5) 0.7548(3) 0.0361(11) Uani 1 1 d . .
H32 H 0.4791 -0.1849 0.7783 0.043 Uiso 1 1 calc R U
C33 C 0.4423(4) -0.2667(6) 0.6780(3) 0.0479(14) Uani 1 1 d . .
H33 H 0.472 -0.2014 0.6504 0.057 Uiso 1 1 calc R U
C34 C 0.3942(4) -0.3727(6) 0.6425(3) 0.0464(14) Uani 1 1 d . .
H34 H 0.3904 -0.3776 0.5911 0.056 Uiso 1 1 calc R U
C35 C 0.3517(4) -0.4715(7) 0.6836(3) 0.0517(15) Uani 1 1 d . .
H35 H 0.3202 -0.5441 0.6599 0.062 Uiso 1 1 calc R U
C36 C 0.3562(4) -0.4622(6) 0.7607(3) 0.0421(12) Uani 1 1 d . .
H36 H 0.3275 -0.529 0.7882 0.051 Uiso 1 1 calc R U
N1 N 0.2043(2) -0.5595(3) 1.22427(17) 0.0157(6) Uani 1 1 d . .
N2 N 0.2721(2) -0.5772(3) 1.12471(17) 0.0150(6) Uani 1 1 d . .
O1 O 0.50764(16) -0.3359(3) 0.92557(15) 0.0225(6) Uani 1 1 d . .
P1 P 0.41332(6) -0.33519(10) 0.89681(5) 0.01531(19) Uani 1 1 d . .
Br1 Br -0.09079(3) -0.58916(6) 1.05097(3) 0.04266(16) Uani 1 1 d . .
Ag1 Ag 0.06771(2) -0.55721(3) 1.08921(2) 0.01940(11) Uani 1 1 d . .

loop_
_atom_site_aniso_label
_atom_site_aniso_U_11
_atom_site_aniso_U_22
_atom_site_aniso_U_33
_atom_site_aniso_U_23
_atom_site_aniso_U_13
_atom_site_aniso_U_12
C1 0.0121(17) 0.0157(16) 0.0199(17) 0.0008(13) -0.0001(13) 0.0000(12)
C2 0.0111(17) 0.032(2) 0.0182(18) 0.0001(15) -0.0034(14) 0.0011(14)
C3 0.0105(17) 0.029(2) 0.0216(18) 0.0011(15) -0.0013(14) 0.0008(14)
C4 0.0143(16) 0.0170(17) 0.0160(17) -0.0031(13) 0.0019(13) 0.0001(13)
C5 0.0154(17) 0.0179(17) 0.0164(17) -0.0016(13) 0.0014(13) 0.0005(13)
C6 0.0206(18) 0.0174(17) 0.0164(17) -0.0022(14) 0.0043(14) 0.0005(14)
C11 0.0104(16) 0.0266(19) 0.0145(16) -0.0007(14) -0.0015(13) 0.0008(13)
C12 0.0173(18) 0.029(2) 0.0195(18) -0.0008(15) -0.0020(14) -0.0047(15)
C13 0.0175(18) 0.042(2) 0.0245(19) 0.0018(18) 0.0021(15) -0.0117(17)
C14 0.0113(17) 0.057(3) 0.023(2) -0.0068(19) 0.0011(15) -0.0041(18)
C15 0.0155(18) 0.040(2) 0.024(2) -0.0092(17) -0.0010(15) 0.0095(17)
C16 0.0174(18) 0.0263(19) 0.0174(17) -0.0008(15) -0.0038(14) 0.0029(15)
C17 0.032(2) 0.026(2) 0.040(2) 0.0015(19) -0.0010(19) -0.0023(18)
C18 0.019(2) 0.089(4) 0.035(3) -0.010(3) 0.0112(19) -0.003(2)
C19 0.032(2) 0.025(2) 0.029(2) 0.0041(17) -0.0016(17) 0.0071(17)
C21 0.0128(16) 0.0181(17) 0.0123(15) 0.0008(13) -0.0004(12) 0.0024(13)
C22 0.0127(17) 0.0242(19) 0.0197(17) 0.0006(14) -0.0041(14) -0.0003(14)
C23 0.028(2) 0.0199(19) 0.026(2) -0.0049(15) -0.0097(16) -0.0041(15)
C24 0.028(2) 0.0223(19) 0.024(2) -0.0104(15) -0.0059(16) 0.0096(16)
C25 0.0145(17) 0.028(2) 0.0187(17) -0.0032(15) -0.0014(14) 0.0051(15)
C26 0.0117(16) 0.0199(17) 0.0175(16) -0.0001(14) 0.0005(13) -0.0006(13)
C31 0.0194(18) 0.0266(19) 0.0183(17) 0.0001(15) 0.0050(14) 0.0108(15)
C32 0.052(3) 0.031(2) 0.026(2) 0.0059(18) 0.009(2) 0.006(2)
C33 0.076(4) 0.044(3) 0.026(2) 0.011(2) 0.015(2) 0.019(3)
C34 0.066(4) 0.058(3) 0.016(2) 0.000(2) 0.007(2) 0.035(3)
C35 0.059(4) 0.069(4) 0.027(3) -0.017(3) 0.002(2) -0.001(3)
C36 0.048(3) 0.056(3) 0.024(2) -0.010(2) 0.010(2) -0.011(2)
N1 0.0102(14) 0.0232(16) 0.0136(14) 0.0008(12) -0.0006(11) 0.0006(11)
N2 0.0124(14) 0.0176(14) 0.0149(14) 0.0000(11) 0.0000(11) 0.0008(11)
O1 0.0102(12) 0.0295(15) 0.0279(14) 0.0041(11) 0.0010(10) 0.0051(10)
P1 0.0107(4) 0.0191(4) 0.0163(4) 0.0005(3) 0.0023(3) 0.0037(3)
Br1 0.0195(2) 0.0661(4) 0.0418(3) 0.0197(2) -0.00347(19) -0.0076(2)
Ag1 0.01176(16) 0.02595(17) 0.01998(17) -0.00172(10) -0.00337(11) 0.00151(10)

loop_
_atom_type_symbol
_atom_type_description
_atom_type_scat_dispersion_real
_atom_type_scat_dispersion_imag
_atom_type_scat_source
C C 0.0033 0.0016 'International Tables Vol C Tables 4.2.6.8 and 6.1.1.4'
H H 0 0 'International Tables Vol C Tables 4.2.6.8 and 6.1.1.4'
N N 0.0061 0.0033 'International Tables Vol C Tables 4.2.6.8 and 6.1.1.4'
O O 0.0106 0.006 'International Tables Vol C Tables 4.2.6.8 and 6.1.1.4'
P P 0.1023 0.0942 'International Tables Vol C Tables 4.2.6.8 and 6.1.1.4'
Br Br -0.2901 2.4595 'International Tables Vol C Tables 4.2.6.8 and 6.1.1.4'
Ag Ag -0.8971 1.1015 'International Tables Vol C Tables 4.2.6.8 and 6.1.1.4'

loop_
_geom_angle_atom_site_label_1
_geom_angle_atom_site_label_2
_geom_angle_atom_site_label_3
_geom_angle
_geom_angle_site_symmetry_3
N2 C1 N1 103.9(3) .
N2 C1 Ag1 129.3(3) .
N1 C1 Ag1 126.7(3) .
C3 C2 N1 106.2(3) .
C3 C2 H2 126.9 .
N1 C2 H2 126.9 .
C2 C3 N2 106.8(3) .
C2 C3 H3 126.6 .
N2 C3 H3 126.6 .
N2 C4 C5 113.1(3) .
N2 C4 H4A 109 .
C5 C4 H4A 109 .
N2 C4 H4B 109 .
C5 C4 H4B 109 .
H4A C4 H4B 107.8 .
C4 C5 C6 109.0(3) .
C4 C5 H5A 109.9 .
C6 C5 H5A 109.9 .
C4 C5 H5B 109.9 .
C6 C5 H5B 109.9 .
H5A C5 H5B 108.3 .
C5 C6 P1 113.3(3) .
C5 C6 H6A 108.9 .
P1 C6 H6A 108.9 .
C5 C6 H6B 108.9 .
P1 C6 H6B 108.9 .
H6A C6 H6B 107.7 .
C12 C11 C16 123.0(4) .
C12 C11 N1 118.7(3) .
C16 C11 N1 118.3(3) .
C13 C12 C11 117.1(4) .
C13 C12 C17 121.1(4) .
C11 C12 C17 121.8(4) .
C14 C13 C12 121.9(4) .
C14 C13 H13 119.1 .
C12 C13 H13 119.1 .
C13 C14 C15 119.0(4) .
C13 C14 C18 120.7(5) .
C15 C14 C18 120.3(5) .
C16 C15 C14 121.6(4) .
C16 C15 H15 119.2 .
C14 C15 H15 119.2 .
C15 C16 C11 117.3(4) .
C15 C16 C19 121.8(4) .
C11 C16 C19 120.9(4) .
C12 C17 H17A 109.5 .
C12 C17 H17B 109.5 .
H17A C17 H17B 109.5 .
C12 C17 H17C 109.5 .
H17A C17 H17C 109.5 .
H17B C17 H17C 109.5 .
C14 C18 H18A 109.5 .
C14 C18 H18B 109.5 .
H18A C18 H18B 109.5 .
C14 C18 H18C 109.5 .
H18A C18 H18C 109.5 .
H18B C18 H18C 109.5 .
C16 C19 H19A 109.5 .
C16 C19 H19B 109.5 .
H19A C19 H19B 109.5 .
C16 C19 H19C 109.5 .
H19A C19 H19C 109.5 .
H19B C19 H19C 109.5 .
C22 C21 C26 119.6(3) .
C22 C21 P1 118.8(3) .
C26 C21 P1 121.6(3) .
C23 C22 C21 120.3(3) .
C23 C22 H22 119.8 .
C21 C22 H22 119.8 .
C24 C23 C22 119.5(4) .
C24 C23 H23 120.2 .
C22 C23 H23 120.2 .
C23 C24 C25 120.7(4) .
C23 C24 H24 119.6 .
C25 C24 H24 119.6 .
C26 C25 C24 119.6(4) .
C26 C25 H25 120.2 .
C24 C25 H25 120.2 .
C25 C26 C21 120.2(3) .
C25 C26 H26 119.9 .
C21 C26 H26 119.9 .
C36 C31 C32 118.9(4) .
C36 C31 P1 123.9(3) .
C32 C31 P1 117.2(3) .
C33 C32 C31 120.2(5) .
C33 C32 H32 119.9 .
C31 C32 H32 119.9 .
C34 C33 C32 120.5(5) .
C34 C33 H33 119.8 .
C32 C33 H33 119.8 .
C35 C34 C33 119.8(4) .
C35 C34 H34 120.1 .
C33 C34 H34 120.1 .
C34 C35 C36 119.9(6) .
C34 C35 H35 120.1 .
C36 C35 H35 120.1 .
C31 C36 C35 120.8(5) .
C31 C36 H36 119.6 .
C35 C36 H36 119.6 .
C1 N1 C2 111.5(3) .
C1 N1 C11 123.5(3) .
C2 N1 C11 124.9(3) .
C1 N2 C3 111.6(3) .
C1 N2 C4 124.6(3) .
C3 N2 C4 123.8(3) .
O1 P1 C21 111.17(17) .
O1 P1 C6 114.46(17) .
C21 P1 C6 106.33(17) .
O1 P1 C31 111.96(17) .
C21 P1 C31 105.84(16) .
C6 P1 C31 106.53(18) .
Ag1 Br1 Ag1 91.158(16) 3_547
C1 Ag1 Br1 162.37(10) .
C1 Ag1 Br1 108.76(10) 3_547
Br1 Ag1 Br1 88.844(17) 3_547

loop_
_geom_bond_atom_site_label_1
_geom_bond_atom_site_label_2
_geom_bond_distance
_geom_bond_site_symmetry_2
C1 N2 1.350(5) .
C1 N1 1.358(5) .
C1 Ag1 2.101(4) .
C2 C3 1.346(6) .
C2 N1 1.390(5) .
C2 H2 0.93 .
C3 N2 1.387(5) .
C3 H3 0.93 .
C4 N2 1.465(4) .
C4 C5 1.520(5) .
C4 H4A 0.97 .
C4 H4B 0.97 .
C5 C6 1.537(5) .
C5 H5A 0.97 .
C5 H5B 0.97 .
C6 P1 1.804(4) .
C6 H6A 0.97 .
C6 H6B 0.97 .
C11 C12 1.398(6) .
C11 C16 1.400(5) .
C11 N1 1.440(5) .
C12 C13 1.397(6) .
C12 C17 1.504(6) .
C13 C14 1.380(7) .
C13 H13 0.93 .
C14 C15 1.402(7) .
C14 C18 1.511(6) .
C15 C16 1.388(6) .
C15 H15 0.93 .
C16 C19 1.508(6) .
C17 H17A 0.96 .
C17 H17B 0.96 .
C17 H17C 0.96 .
C18 H18A 0.96 .
C18 H18B 0.96 .
C18 H18C 0.96 .
C19 H19A 0.96 .
C19 H19B 0.96 .
C19 H19C 0.96 .
C21 C22 1.395(5) .
C21 C26 1.398(5) .
C21 P1 1.803(4) .
C22 C23 1.392(6) .
C22 H22 0.93 .
C23 C24 1.387(6) .
C23 H23 0.93 .
C24 C25 1.392(6) .
C24 H24 0.93 .
C25 C26 1.388(5) .
C25 H25 0.93 .
C26 H26 0.93 .
C31 C36 1.385(7) .
C31 C32 1.396(6) .
C31 P1 1.816(4) .
C32 C33 1.390(7) .
C32 H32 0.93 .
C33 C34 1.381(9) .
C33 H33 0.93 .
C34 C35 1.381(9) .
C34 H34 0.93 .
C35 C36 1.395(7) .
C35 H35 0.93 .
C36 H36 0.93 .
O1 P1 1.494(3) .
Br1 Ag1 2.4819(5) .
Br1 Ag1 2.9315(6) 3_547
Ag1 Br1 2.9315(6) 3_547

loop_
_geom_torsion_atom_site_label_1
_geom_torsion_atom_site_label_2
_geom_torsion_atom_site_label_3
_geom_torsion_atom_site_label_4
_geom_torsion
N1 C2 C3 N2 0.1(4)
N2 C4 C5 C6 -175.5(3)
C4 C5 C6 P1 -170.7(2)
C16 C11 C12 C13 1.1(6)
N1 C11 C12 C13 -179.7(3)
C16 C11 C12 C17 -177.6(4)
N1 C11 C12 C17 1.6(5)
C11 C12 C13 C14 2.0(6)
C17 C12 C13 C14 -179.3(4)
C12 C13 C14 C15 -3.1(6)
C12 C13 C14 C18 177.1(4)
C13 C14 C15 C16 1.2(6)
C18 C14 C15 C16 -179.0(4)
C14 C15 C16 C11 1.7(6)
C14 C15 C16 C19 -176.2(4)
C12 C11 C16 C15 -2.9(6)
N1 C11 C16 C15 177.9(3)
C12 C11 C16 C19 175.1(4)
N1 C11 C16 C19 -4.1(5)
C26 C21 C22 C23 -0.2(5)
P1 C21 C22 C23 -178.2(3)
C21 C22 C23 C24 0.0(6)
C22 C23 C24 C25 0.2(6)
C23 C24 C25 C26 -0.2(6)
C24 C25 C26 C21 0.0(6)
C22 C21 C26 C25 0.2(5)
P1 C21 C26 C25 178.1(3)
C36 C31 C32 C33 1.1(7)
P1 C31 C32 C33 179.2(4)
C31 C32 C33 C34 0.2(8)
C32 C33 C34 C35 -1.4(8)
C33 C34 C35 C36 1.2(9)
C32 C31 C36 C35 -1.2(8)
P1 C31 C36 C35 -179.2(4)
C34 C35 C36 C31 0.1(9)
N2 C1 N1 C2 -0.2(4)
Ag1 C1 N1 C2 -179.3(3)
N2 C1 N1 C11 -179.3(3)
Ag1 C1 N1 C11 1.6(5)
C3 C2 N1 C1 0.1(4)
C3 C2 N1 C11 179.2(3)
C12 C11 N1 C1 100.5(4)
C16 C11 N1 C1 -80.2(5)
C12 C11 N1 C2 -78.5(5)
C16 C11 N1 C2 100.8(4)
N1 C1 N2 C3 0.3(4)
Ag1 C1 N2 C3 179.3(3)
N1 C1 N2 C4 -179.6(3)
Ag1 C1 N2 C4 -0.6(5)
C2 C3 N2 C1 -0.3(4)
C2 C3 N2 C4 179.6(3)
C5 C4 N2 C1 109.8(4)
C5 C4 N2 C3 -70.1(4)
C22 C21 P1 O1 19.8(3)
C26 C21 P1 O1 -158.1(3)
C22 C21 P1 C6 145.0(3)
C26 C21 P1 C6 -32.9(3)
C22 C21 P1 C31 -102.0(3)
C26 C21 P1 C31 80.1(3)
C5 C6 P1 O1 65.2(3)
C5 C6 P1 C21 -58.0(3)
C5 C6 P1 C31 -170.5(3)
C36 C31 P1 O1 121.7(4)
C32 C31 P1 O1 -56.3(4)
C36 C31 P1 C21 -117.1(4)
C32 C31 P1 C21 65.0(4)
C36 C31 P1 C6 -4.2(4)
C32 C31 P1 C6 177.9(3)
